data_7120832
loop_
_publ_author_name
'Wu, Shu-Wei'
'Liu, Jia-Li'
'Liu, Feng'

_publ_section_title
;
 cis-Specific cyanofluorination of vinyl azides enabled by
 electron-donor-acceptor complexes: synthesis of
 \a-azido-\b-fluoronitriles
;
_journal_name_full 'Chem. Commun.'
_journal_paper_doi 10.1039/C7CC07165E
_journal_year 2017
_chemical_formula_moiety 'C19 H16 Br F N4 O'
_chemical_formula_sum 'C19 H16 Br F N4 O'
_chemical_formula_weight 415.27
_space_group_crystal_system monoclinic
_space_group_IT_number 14
_space_group_name_Hall '-P 2ybc'
_space_group_name_H-M_alt 'P 1 21/c 1'
_symmetry_space_group_name_Hall '-P 2ybc'
_symmetry_space_group_name_H-M 'P 1 21/c 1'
_atom_sites_solution_hydrogens geom
_audit_block_doi 10.5517/ccdc.csd.cc1q3c8g
_audit_creation_method SHELXL-2016/6
_audit_update_record
;
2017-10-26 deposited with the CCDC.
2017-10-27 downloaded from the CCDC.
;
_cell_angle_alpha 90
_cell_angle_beta 112.040(3)
_cell_angle_gamma 90
_cell_formula_units_Z 4
_cell_length_a 14.3713(15)
_cell_length_b 13.0309(13)
_cell_length_c 11.6849(11)
_cell_measurement_reflns_used 9169
_cell_measurement_temperature 296(2)
_cell_measurement_theta_max 27.19
_cell_measurement_theta_min 2.45
_cell_volume 2028.3(4)
_computing_cell_refinement 'Bruker SAINT'
_computing_data_collection 'Bruker APEX2'
_computing_data_reduction 'Bruker SAINT'
_computing_molecular_graphics 'Bruker SHELXTL'
_computing_publication_material 'Bruker SHELXTL'
_computing_structure_refinement 'SHELXL-2014 (Sheldrick 2014)'
_computing_structure_solution 'SHELXS-97 (Sheldrick 2008)'
_diffrn_ambient_temperature 296(2)
_diffrn_measured_fraction_theta_full 0.996
_diffrn_measured_fraction_theta_max 0.995
_diffrn_measurement_device_type 'Bruker APEX-II CCD'
_diffrn_measurement_method '\f and \w scans'
_diffrn_radiation_type MoK\a
_diffrn_radiation_wavelength 0.71073
_diffrn_reflns_av_R_equivalents 0.0400
_diffrn_reflns_av_unetI/netI 0.0245
_diffrn_reflns_Laue_measured_fraction_full 0.996
_diffrn_reflns_Laue_measured_fraction_max 0.995
_diffrn_reflns_limit_h_max 18
_diffrn_reflns_limit_h_min -18
_diffrn_reflns_limit_k_max 16
_diffrn_reflns_limit_k_min -16
_diffrn_reflns_limit_l_max 15
_diffrn_reflns_limit_l_min -15
_diffrn_reflns_number 42413
_diffrn_reflns_point_group_measured_fraction_full 0.996
_diffrn_reflns_point_group_measured_fraction_max 0.995
_diffrn_reflns_theta_full 25.242
_diffrn_reflns_theta_max 27.523
_diffrn_reflns_theta_min 2.186
_exptl_absorpt_coefficient_mu 2.049
_exptl_absorpt_correction_type multi-scan
_exptl_crystal_colour colorless
_exptl_crystal_density_diffrn 1.360
_exptl_crystal_description block
_exptl_crystal_F_000 840
_exptl_crystal_size_max 0.300
_exptl_crystal_size_mid 0.200
_exptl_crystal_size_min 0.100
_exptl_transmission_factor_max 0.815
_exptl_transmission_factor_min 0.618
_refine_diff_density_max 1.017
_refine_diff_density_min -0.970
_refine_diff_density_rms 0.153
_refine_ls_extinction_method none
_refine_ls_goodness_of_fit_ref 0.922
_refine_ls_hydrogen_treatment constr
_refine_ls_matrix_type full
_refine_ls_number_parameters 237
_refine_ls_number_reflns 4643
_refine_ls_number_restraints 0
_refine_ls_restrained_S_all 0.922
_refine_ls_R_factor_all 0.0758
_refine_ls_R_factor_gt 0.0581
_refine_ls_shift/su_max 0.001
_refine_ls_shift/su_mean 0.000
_refine_ls_structure_factor_coef Fsqd
_refine_ls_weighting_details 'w=1/[\s^2^(Fo^2^)+(0.1800P)^2^+2.0000P] where P=(Fo^2^+2Fc^2^)/3'
_refine_ls_weighting_scheme calc
_refine_ls_wR_factor_gt 0.2075
_refine_ls_wR_factor_ref 0.2302
_reflns_Friedel_coverage 0.000
_reflns_number_gt 3698
_reflns_number_total 4643
_reflns_threshold_expression 'I > 2\s(I)'
_cod_data_source_file c7cc07165e2.cif
_cod_data_source_block t_sq
_cod_database_code 7120832
_shelx_shelxl_version_number 2016/6
_shelx_space_group_comment
;
The symmetry employed for this shelxl refinement is uniquely defined
by the following loop, which should always be used as a source of
symmetry information in preference to the above space-group names.
They are only intended as comments.
;
_shelx_estimated_absorpt_t_min 0.578
_shelx_estimated_absorpt_t_max 0.821

loop_
_space_group_symop_operation_xyz
'x, y, z'
'-x, y+1/2, -z+1/2'
'-x, -y, -z'
'x, -y-1/2, z-1/2'

loop_
_atom_site_label
_atom_site_type_symbol
_atom_site_fract_x
_atom_site_fract_y
_atom_site_fract_z
_atom_site_U_iso_or_equiv
_atom_site_adp_type
_atom_site_occupancy
_atom_site_site_symmetry_order
_atom_site_calc_flag
_atom_site_refinement_flags_posn
_atom_site_refinement_flags_adp
Br1 Br 0.53568(3) 0.39190(4) 0.12725(5) 0.0700(3) Uani 1 1 d . .
F1 F -0.0432(2) -0.0920(2) 0.1263(3) 0.0635(7) Uani 1 1 d . .
O1 O -0.2925(2) 0.3185(2) -0.1439(2) 0.0514(6) Uani 1 1 d . .
N1 N 0.2319(2) 0.0531(2) 0.2869(3) 0.0421(6) Uani 1 1 d . .
N2 N 0.1496(2) 0.0184(2) 0.2972(3) 0.0439(7) Uani 1 1 d . .
N3 N 0.0737(2) 0.0771(2) 0.2244(2) 0.0346(6) Uani 1 1 d . .
N4 N -0.0033(4) 0.1305(4) 0.4539(4) 0.0710(11) Uani 1 1 d . .
C1 C 0.2861(2) 0.1921(2) 0.1826(3) 0.0359(6) Uani 1 1 d . .
C2 C 0.3860(3) 0.1840(4) 0.2636(4) 0.0571(10) Uani 1 1 d . .
H2 H 0.403055 0.139220 0.330350 0.069 Uiso 1 1 calc R U
C3 C 0.4592(3) 0.2416(4) 0.2453(4) 0.0635(12) Uani 1 1 d . .
H3 H 0.525725 0.235376 0.299162 0.076 Uiso 1 1 calc R U
C4 C 0.4339(3) 0.3088(3) 0.1468(4) 0.0476(8) Uani 1 1 d . .
C5 C 0.3366(3) 0.3189(3) 0.0671(3) 0.0482(8) Uani 1 1 d . .
H5 H 0.320070 0.364782 0.001492 0.058 Uiso 1 1 calc R U
C6 C 0.2629(3) 0.2604(3) 0.0849(3) 0.0441(8) Uani 1 1 d . .
H6 H 0.196655 0.266967 0.030394 0.053 Uiso 1 1 calc R U
C7 C 0.2085(2) 0.1344(2) 0.2078(3) 0.0346(6) Uani 1 1 d . .
C8 C 0.1072(2) 0.1504(2) 0.1667(3) 0.0356(6) Uani 1 1 d . .
H8 H 0.069722 0.200215 0.111691 0.043 Uiso 1 1 calc R U
C9 C -0.0280(3) 0.0640(3) 0.2297(3) 0.0405(7) Uani 1 1 d . .
C10 C -0.0531(3) -0.0497(3) 0.2285(4) 0.0542(9) Uani 1 1 d . .
H10 H -0.004250 -0.081969 0.302454 0.065 Uiso 1 1 calc R U
C11 C -0.1568(4) -0.0709(4) 0.2248(5) 0.0718(13) Uani 1 1 d . .
H11A H -0.163856 -0.042098 0.296733 0.108 Uiso 1 1 calc R U
H11B H -0.167483 -0.143659 0.223263 0.108 Uiso 1 1 calc R U
H11C H -0.205289 -0.040434 0.152052 0.108 Uiso 1 1 calc R U
C12 C -0.0138(4) 0.1052(3) 0.3610(4) 0.0567(11) Uani 1 1 d . .
C13 C -0.1039(2) 0.1303(2) 0.1306(3) 0.0344(6) Uani 1 1 d . .
C14 C -0.1358(3) 0.2219(3) 0.1622(3) 0.0453(8) Uani 1 1 d . .
H14 H -0.113746 0.240814 0.244853 0.054 Uiso 1 1 calc R U
C15 C -0.2002(3) 0.2868(3) 0.0729(3) 0.0472(8) Uani 1 1 d . .
H15 H -0.221182 0.348304 0.095758 0.057 Uiso 1 1 calc R U
C16 C -0.2327(2) 0.2590(3) -0.0502(3) 0.0388(7) Uani 1 1 d . .
C17 C -0.2031(3) 0.1658(3) -0.0833(3) 0.0407(7) Uani 1 1 d . .
H17 H -0.226711 0.146074 -0.165755 0.049 Uiso 1 1 calc R U
C18 C -0.1388(3) 0.1023(3) 0.0061(3) 0.0415(8) Uani 1 1 d . .
H18 H -0.118437 0.040409 -0.016717 0.050 Uiso 1 1 calc R U
C19 C -0.3148(5) 0.4189(4) -0.1125(5) 0.0705(13) Uani 1 1 d . .
H19A H -0.349004 0.413692 -0.056184 0.106 Uiso 1 1 calc R U
H19B H -0.356907 0.453976 -0.185927 0.106 Uiso 1 1 calc R U
H19C H -0.253512 0.456632 -0.074202 0.106 Uiso 1 1 calc R U

loop_
_atom_site_aniso_label
_atom_site_aniso_U_11
_atom_site_aniso_U_22
_atom_site_aniso_U_33
_atom_site_aniso_U_23
_atom_site_aniso_U_13
_atom_site_aniso_U_12
Br1 0.0526(3) 0.0744(4) 0.0901(4) 0.0285(2) 0.0350(3) -0.00215(19)
F1 0.0758(18) 0.0554(14) 0.0611(15) -0.0019(11) 0.0276(13) 0.0020(12)
O1 0.0508(15) 0.0492(15) 0.0482(14) 0.0049(11) 0.0120(11) 0.0113(12)
N1 0.0393(15) 0.0383(15) 0.0448(15) 0.0075(12) 0.0114(12) 0.0055(11)
N2 0.0411(15) 0.0380(15) 0.0485(16) 0.0108(12) 0.0123(12) 0.0053(11)
N3 0.0363(13) 0.0298(12) 0.0359(13) 0.0033(10) 0.0115(10) 0.0002(10)
N4 0.079(3) 0.076(3) 0.050(2) -0.0062(18) 0.0149(19) 0.010(2)
C1 0.0347(15) 0.0366(15) 0.0382(16) 0.0045(12) 0.0158(13) 0.0057(12)
C2 0.0391(19) 0.071(3) 0.057(2) 0.030(2) 0.0130(16) 0.0064(17)
C3 0.0336(18) 0.079(3) 0.070(3) 0.033(2) 0.0107(17) 0.0045(18)
C4 0.0419(18) 0.049(2) 0.058(2) 0.0113(16) 0.0259(16) 0.0021(15)
C5 0.0482(19) 0.053(2) 0.0454(19) 0.0178(16) 0.0195(15) 0.0109(16)
C6 0.0372(17) 0.053(2) 0.0378(17) 0.0097(14) 0.0089(13) 0.0064(14)
C7 0.0383(16) 0.0328(14) 0.0323(15) -0.0009(12) 0.0127(12) 0.0028(12)
C8 0.0386(16) 0.0333(15) 0.0337(15) 0.0039(12) 0.0121(12) 0.0021(12)
C9 0.0388(17) 0.0446(18) 0.0388(16) 0.0061(14) 0.0151(13) -0.0020(14)
C10 0.062(2) 0.045(2) 0.057(2) 0.0044(17) 0.0236(18) -0.0012(17)
C11 0.072(3) 0.062(3) 0.087(3) 0.011(2) 0.037(3) -0.010(2)
C12 0.064(3) 0.068(3) 0.050(2) 0.0168(19) 0.035(2) 0.019(2)
C13 0.0327(15) 0.0367(15) 0.0344(15) -0.0004(12) 0.0134(12) -0.0034(12)
C14 0.057(2) 0.0406(18) 0.0329(16) -0.0061(13) 0.0113(14) -0.0017(15)
C15 0.061(2) 0.0368(17) 0.0457(18) -0.0063(14) 0.0218(16) 0.0023(15)
C16 0.0327(15) 0.0433(17) 0.0405(16) 0.0005(13) 0.0137(13) -0.0031(13)
C17 0.0448(18) 0.0453(18) 0.0314(15) -0.0069(13) 0.0137(13) -0.0003(14)
C18 0.0476(19) 0.0398(17) 0.0397(17) -0.0065(13) 0.0193(15) 0.0044(14)
C19 0.092(4) 0.045(2) 0.072(3) 0.011(2) 0.027(3) 0.022(2)

loop_
_atom_type_symbol
_atom_type_description
_atom_type_scat_dispersion_real
_atom_type_scat_dispersion_imag
_atom_type_scat_source
C C 0.0033 0.0016 'International Tables Vol C Tables 4.2.6.8 and 6.1.1.4'
H H 0.0000 0.0000 'International Tables Vol C Tables 4.2.6.8 and 6.1.1.4'
Br Br -0.2901 2.4595 'International Tables Vol C Tables 4.2.6.8 and 6.1.1.4'
F F 0.0171 0.0103 'International Tables Vol C Tables 4.2.6.8 and 6.1.1.4'
N N 0.0061 0.0033 'International Tables Vol C Tables 4.2.6.8 and 6.1.1.4'
O O 0.0106 0.0060 'International Tables Vol C Tables 4.2.6.8 and 6.1.1.4'

loop_
_geom_angle_atom_site_label_1
_geom_angle_atom_site_label_2
_geom_angle_atom_site_label_3
_geom_angle
C16 O1 C19 116.9(3)
N2 N1 C7 109.2(3)
N1 N2 N3 106.9(3)
N2 N3 C8 111.1(3)
N2 N3 C9 118.9(3)
C8 N3 C9 129.4(3)
C6 C1 C2 118.4(3)
C6 C1 C7 122.0(3)
C2 C1 C7 119.5(3)
C3 C2 C1 120.4(3)
C3 C2 H2 119.8
C1 C2 H2 119.8
C4 C3 C2 119.9(4)
C4 C3 H3 120.1
C2 C3 H3 120.1
C5 C4 C3 120.8(3)
C5 C4 Br1 120.0(3)
C3 C4 Br1 119.1(3)
C4 C5 C6 119.3(3)
C4 C5 H5 120.3
C6 C5 H5 120.3
C1 C6 C5 121.1(3)
C1 C6 H6 119.4
C5 C6 H6 119.4
N1 C7 C8 108.5(3)
N1 C7 C1 121.5(3)
C8 C7 C1 130.0(3)
N3 C8 C7 104.3(3)
N3 C8 H8 127.8
C7 C8 H8 127.8
N3 C9 C13 109.6(3)
N3 C9 C10 110.0(3)
C13 C9 C10 116.3(3)
N3 C9 C12 103.4(3)
C13 C9 C12 110.0(3)
C10 C9 C12 106.6(3)
F1 C10 C11 109.1(4)
F1 C10 C9 107.3(3)
C11 C10 C9 114.1(4)
F1 C10 H10 108.7
C11 C10 H10 108.7
C9 C10 H10 108.7
C10 C11 H11A 109.5
C10 C11 H11B 109.5
H11A C11 H11B 109.5
C10 C11 H11C 109.5
H11A C11 H11C 109.5
H11B C11 H11C 109.5
N4 C12 C9 177.6(5)
C14 C13 C18 118.7(3)
C14 C13 C9 120.2(3)
C18 C13 C9 121.1(3)
C13 C14 C15 121.4(3)
C13 C14 H14 119.3
C15 C14 H14 119.3
C16 C15 C14 119.4(3)
C16 C15 H15 120.3
C14 C15 H15 120.3
O1 C16 C15 123.7(3)
O1 C16 C17 116.3(3)
C15 C16 C17 119.9(3)
C18 C17 C16 120.2(3)
C18 C17 H17 119.9
C16 C17 H17 119.9
C17 C18 C13 120.5(3)
C17 C18 H18 119.8
C13 C18 H18 119.8
O1 C19 H19A 109.5
O1 C19 H19B 109.5
H19A C19 H19B 109.5
O1 C19 H19C 109.5
H19A C19 H19C 109.5
H19B C19 H19C 109.5

loop_
_geom_bond_atom_site_label_1
_geom_bond_atom_site_label_2
_geom_bond_distance
Br1 C4 1.902(4)
F1 C10 1.371(5)
O1 C16 1.353(4)
O1 C19 1.428(5)
N1 N2 1.313(4)
N1 C7 1.361(4)
N2 N3 1.343(4)
N3 C8 1.357(4)
N3 C9 1.495(4)
N4 C12 1.090(6)
C1 C6 1.386(5)
C1 C2 1.395(5)
C1 C7 1.465(5)
C2 C3 1.373(6)
C2 H2 0.9300
C3 C4 1.382(5)
C3 H3 0.9300
C4 C5 1.364(5)
C5 C6 1.383(5)
C5 H5 0.9300
C6 H6 0.9300
C7 C8 1.367(5)
C8 H8 0.9300
C9 C13 1.526(5)
C9 C10 1.523(5)
C9 C12 1.565(6)
C10 C11 1.500(6)
C10 H10 0.9800
C11 H11A 0.9600
C11 H11B 0.9600
C11 H11C 0.9600
C13 C14 1.378(5)
C13 C18 1.398(5)
C14 C15 1.391(5)
C14 H14 0.9300
C15 C16 1.384(5)
C15 H15 0.9300
C16 C17 1.389(5)
C17 C18 1.380(5)
C17 H17 0.9300
C18 H18 0.9300
C19 H19A 0.9600
C19 H19B 0.9600
C19 H19C 0.9600

loop_
_geom_torsion_atom_site_label_1
_geom_torsion_atom_site_label_2
_geom_torsion_atom_site_label_3
_geom_torsion_atom_site_label_4
_geom_torsion
C7 N1 N2 N3 0.2(4)
N1 N2 N3 C8 0.0(4)
N1 N2 N3 C9 -172.3(3)
C6 C1 C2 C3 -0.8(7)
C7 C1 C2 C3 -176.5(4)
C1 C2 C3 C4 0.6(8)
C2 C3 C4 C5 0.1(7)
C2 C3 C4 Br1 177.4(4)
C3 C4 C5 C6 -0.6(6)
Br1 C4 C5 C6 -177.9(3)
C2 C1 C6 C5 0.3(6)
C7 C1 C6 C5 175.9(3)
C4 C5 C6 C1 0.4(6)
N2 N1 C7 C8 -0.4(4)
N2 N1 C7 C1 177.1(3)
C6 C1 C7 N1 166.5(3)
C2 C1 C7 N1 -18.0(5)
C6 C1 C7 C8 -16.6(5)
C2 C1 C7 C8 158.9(4)
N2 N3 C8 C7 -0.2(4)
C9 N3 C8 C7 171.0(3)
N1 C7 C8 N3 0.3(4)
C1 C7 C8 N3 -176.9(3)
N2 N3 C9 C13 -174.3(3)
C8 N3 C9 C13 15.1(5)
N2 N3 C9 C10 -45.1(4)
C8 N3 C9 C10 144.3(3)
N2 N3 C9 C12 68.4(4)
C8 N3 C9 C12 -102.2(4)
N3 C9 C10 F1 -55.0(4)
C13 C9 C10 F1 70.4(4)
C12 C9 C10 F1 -166.5(3)
N3 C9 C10 C11 -176.0(3)
C13 C9 C10 C11 -50.6(5)
C12 C9 C10 C11 72.5(5)
N3 C9 C13 C14 -102.1(4)
C10 C9 C13 C14 132.3(4)
C12 C9 C13 C14 11.0(5)
N3 C9 C13 C18 74.7(4)
C10 C9 C13 C18 -51.0(5)
C12 C9 C13 C18 -172.3(3)
C18 C13 C14 C15 -0.9(6)
C9 C13 C14 C15 176.0(3)
C13 C14 C15 C16 -0.3(6)
C19 O1 C16 C15 5.8(6)
C19 O1 C16 C17 -173.6(4)
C14 C15 C16 O1 -177.6(3)
C14 C15 C16 C17 1.7(6)
O1 C16 C17 C18 177.3(3)
C15 C16 C17 C18 -2.1(5)
C16 C17 C18 C13 1.0(6)
C14 C13 C18 C17 0.5(5)
C9 C13 C18 C17 -176.3(3)
